data_7020064
loop_
_publ_author_name
'Fischer, Niko'
'H\"ull, Katharina'
'Klap\"otke, Thomas M'
'Stierstorfer, J\"org'
'Laus, Gerhard'
'Hummel, Michael'
'Froschauer, Carmen'
'Wurst, Klaus'
'Schottenberger, Herwig'

_publ_section_title
;
 5,5'-Azoxytetrazolates - a new nitrogen-rich dianion and its comparison
 to 5,5'-azotetrazolate.
;
_journal_issue 36
_journal_name_full 'Dalton transactions (Cambridge, England : 2003)'
_journal_page_first 11201
_journal_page_last 11211
_journal_paper_doi 10.1039/c2dt31217d
_journal_volume 41
_journal_year 2012
_chemical_formula_moiety 'C2 H10 N10 Na2 O6 '
_chemical_formula_sum 'C2 H10 N10 Na2 O6'
_chemical_formula_weight 316.18
_chemical_name_common 'disodium 5,5-azoxybistetrazolate pentahydrate'
_chemical_name_systematic
;
?
;
_space_group_IT_number 2
_symmetry_cell_setting triclinic
_symmetry_Int_Tables_number 2
_symmetry_space_group_name_Hall '-P 1'
_symmetry_space_group_name_H-M 'P -1'
_atom_sites_solution_hydrogens geom
_atom_sites_solution_primary direct
_atom_sites_solution_secondary difmap
_audit_creation_method SHELXL-97
_cell_angle_alpha 82.844(5)
_cell_angle_beta 81.990(4)
_cell_angle_gamma 68.294(4)
_cell_formula_units_Z 2
_cell_length_a 7.2189(6)
_cell_length_b 7.6977(5)
_cell_length_c 11.9774(9)
_cell_measurement_reflns_used 8833
_cell_measurement_temperature 233(2)
_cell_measurement_theta_max 25.0
_cell_measurement_theta_min 1.0
_cell_volume 610.41(8)
_computing_data_collection COLLECT
_computing_data_reduction 'DENZO and SCALEPACK'
_computing_structure_refinement 'SHELXL-97 (Sheldrick, 1997)'
_computing_structure_solution 'SHELXS-97 (Sheldrick, 1990)'
_diffrn_ambient_temperature 233(2)
_diffrn_measured_fraction_theta_full 0.975
_diffrn_measured_fraction_theta_max 0.975
_diffrn_measurement_device_type 'Nonius KappaCCD'
_diffrn_measurement_method 'phi- and omega-scans'
_diffrn_radiation_monochromator graphite
_diffrn_radiation_source 'fine-focus sealed tube'
_diffrn_radiation_type MoK\a
_diffrn_radiation_wavelength 0.71073
_diffrn_reflns_av_R_equivalents 0.0202
_diffrn_reflns_av_sigmaI/netI 0.0350
_diffrn_reflns_limit_h_max 6
_diffrn_reflns_limit_h_min -8
_diffrn_reflns_limit_k_max 8
_diffrn_reflns_limit_k_min -9
_diffrn_reflns_limit_l_max 13
_diffrn_reflns_limit_l_min -14
_diffrn_reflns_number 3373
_diffrn_reflns_theta_full 24.99
_diffrn_reflns_theta_max 24.99
_diffrn_reflns_theta_min 2.86
_diffrn_standards_number 0
_exptl_absorpt_coefficient_mu 0.214
_exptl_absorpt_correction_type none
_exptl_crystal_colour colorless
_exptl_crystal_density_diffrn 1.720
_exptl_crystal_density_method 'not measured'
_exptl_crystal_description prism
_exptl_crystal_F_000 324
_exptl_crystal_size_max 0.4
_exptl_crystal_size_mid 0.15
_exptl_crystal_size_min 0.08
_refine_diff_density_max 0.888
_refine_diff_density_min -0.248
_refine_diff_density_rms 0.050
_refine_ls_extinction_coef 0.038(9)
_refine_ls_extinction_expression Fc^*^=kFc[1+0.001xFc^2^\l^3^/sin(2\q)]^-1/4^
_refine_ls_extinction_method SHELXL
_refine_ls_goodness_of_fit_ref 1.081
_refine_ls_hydrogen_treatment mixed
_refine_ls_matrix_type full
_refine_ls_number_parameters 231
_refine_ls_number_reflns 2100
_refine_ls_number_restraints 10
_refine_ls_restrained_S_all 1.079
_refine_ls_R_factor_all 0.0524
_refine_ls_R_factor_gt 0.0474
_refine_ls_shift/su_max 0.001
_refine_ls_shift/su_mean 0.000
_refine_ls_structure_factor_coef Fsqd
_refine_ls_weighting_details 'calc w=1/[\s^2^(Fo^2^)+(0.0381P)^2^+0.6587P] where P=(Fo^2^+2Fc^2^)/3'
_refine_ls_weighting_scheme calc
_refine_ls_wR_factor_gt 0.1117
_refine_ls_wR_factor_ref 0.1149
_reflns_number_gt 1916
_reflns_number_total 2100
_reflns_threshold_expression >2sigma(I)
_cod_data_source_file c2dt31217d.txt
_cod_data_source_block s245
_cod_original_sg_symbol_Hall -P1
_cod_original_sg_symbol_H-M P-1
_cod_database_code 7020064

loop_
_symmetry_equiv_pos_as_xyz
'x, y, z'
'-x, -y, -z'

loop_
_atom_site_label
_atom_site_type_symbol
_atom_site_fract_x
_atom_site_fract_y
_atom_site_fract_z
_atom_site_U_iso_or_equiv
_atom_site_adp_type
_atom_site_occupancy
_atom_site_symmetry_multiplicity
_atom_site_calc_flag
_atom_site_refinement_flags
O1 O 0.3898(4) 0.2530(3) 0.5304(2) 0.0520(7) Uani 0.75 1 d P
O1A O 0.0848(15) 0.7217(11) 0.5118(7) 0.060(2) Uani 0.25 1 d P
Na1 Na 0.36347(14) 0.88657(14) 0.08521(8) 0.0346(3) Uani 1 1 d .
Na2 Na -0.12886(15) 1.00856(14) 0.64220(8) 0.0388(3) Uani 1 1 d .
C1 C 0.3663(4) 0.4716(4) 0.3779(2) 0.0318(6) Uani 1 1 d .
C2 C 0.1102(3) 0.5100(3) 0.6568(2) 0.0311(6) Uani 1 1 d .
O2 O 0.2329(3) 0.7407(3) -0.03349(17) 0.0440(5) Uani 1 1 d D
H2A H 0.315(4) 0.683(4) -0.081(2) 0.056(10) Uiso 1 1 d D
H2B H 0.186(6) 0.670(5) 0.011(3) 0.091(15) Uiso 1 1 d D
O3 O 0.4548(3) 0.9856(3) 0.25130(17) 0.0399(5) Uani 1 1 d D
H3A H 0.479(6) 1.076(4) 0.268(3) 0.075(12) Uiso 1 1 d D
H3B H 0.554(4) 0.899(4) 0.276(3) 0.073(12) Uiso 1 1 d D
O4 O 0.3017(3) 1.2007(3) 0.00530(16) 0.0386(5) Uani 1 1 d D
H4A H 0.229(5) 1.253(5) -0.047(2) 0.066(11) Uiso 1 1 d D
H4B H 0.242(5) 1.263(5) 0.059(2) 0.070(12) Uiso 1 1 d D
O5 O -0.0260(3) 1.0210(3) 0.82373(16) 0.0382(5) Uani 1 1 d D
H5A H 0.054(4) 0.939(4) 0.864(3) 0.058(10) Uiso 1 1 d D
H5B H 0.015(6) 1.109(4) 0.823(3) 0.075(13) Uiso 1 1 d D
O6 O 0.1967(3) 0.9933(4) 0.55022(19) 0.0530(6) Uani 1 1 d D
H6A H 0.240(5) 1.080(4) 0.538(3) 0.048(10) Uiso 1 1 d D
H6B H 0.297(5) 0.908(5) 0.576(4) 0.093(15) Uiso 1 1 d D
N1 N 0.4984(3) 0.3389(3) 0.3162(2) 0.0408(6) Uani 1 1 d .
N2 N 0.5225(3) 0.4326(3) 0.2173(2) 0.0408(6) Uani 1 1 d .
N3 N 0.4103(3) 0.6110(3) 0.22140(17) 0.0357(5) Uani 1 1 d .
N4 N 0.3076(3) 0.6423(3) 0.32353(17) 0.0329(5) Uani 1 1 d .
N5 N 0.3049(3) 0.4214(3) 0.49084(18) 0.0346(5) Uani 1 1 d .
N6 N 0.1747(3) 0.5546(3) 0.54005(18) 0.0346(5) Uani 1 1 d .
N7 N 0.1661(3) 0.3522(3) 0.72100(19) 0.0398(6) Uani 1 1 d .
N8 N 0.0576(4) 0.3973(4) 0.8197(2) 0.0485(6) Uani 1 1 d .
N9 N -0.0598(3) 0.5799(4) 0.81203(19) 0.0451(6) Uani 1 1 d .
N10 N -0.0265(3) 0.6523(3) 0.70894(18) 0.0361(5) Uani 1 1 d .

loop_
_atom_site_aniso_label
_atom_site_aniso_U_11
_atom_site_aniso_U_22
_atom_site_aniso_U_33
_atom_site_aniso_U_23
_atom_site_aniso_U_13
_atom_site_aniso_U_12
O1 0.0523(16) 0.0263(14) 0.0652(18) 0.0033(12) -0.0121(14) -0.0001(12)
O1A 0.081(6) 0.031(4) 0.041(5) 0.010(3) 0.002(4) 0.002(4)
Na1 0.0349(5) 0.0358(6) 0.0299(5) -0.0012(4) 0.0005(4) -0.0107(4)
Na2 0.0426(6) 0.0351(6) 0.0327(6) -0.0063(4) 0.0014(4) -0.0076(5)
C1 0.0347(13) 0.0346(14) 0.0326(13) 0.0036(10) -0.0102(10) -0.0197(11)
C2 0.0280(12) 0.0286(13) 0.0367(13) -0.0080(11) -0.0045(10) -0.0080(10)
O2 0.0470(12) 0.0455(12) 0.0369(11) -0.0107(10) -0.0001(9) -0.0129(10)
O3 0.0443(11) 0.0308(11) 0.0453(11) -0.0041(9) -0.0120(9) -0.0111(9)
O4 0.0362(10) 0.0420(11) 0.0279(10) -0.0014(8) 0.0012(8) -0.0049(9)
O5 0.0372(10) 0.0356(11) 0.0396(11) -0.0031(9) -0.0043(8) -0.0106(9)
O6 0.0417(12) 0.0611(16) 0.0511(13) -0.0108(11) -0.0084(10) -0.0093(12)
N1 0.0356(12) 0.0275(12) 0.0546(15) -0.0068(10) -0.0021(10) -0.0057(10)
N2 0.0396(12) 0.0352(13) 0.0463(14) -0.0111(10) 0.0027(10) -0.0119(10)
N3 0.0390(12) 0.0347(12) 0.0309(11) -0.0048(9) -0.0003(9) -0.0106(10)
N4 0.0382(11) 0.0302(12) 0.0274(11) -0.0028(9) -0.0001(9) -0.0100(9)
N5 0.0349(11) 0.0286(12) 0.0380(12) -0.0034(9) -0.0069(9) -0.0074(9)
N6 0.0336(11) 0.0238(11) 0.0427(12) -0.0061(9) -0.0069(9) -0.0040(9)
N7 0.0407(12) 0.0357(13) 0.0407(13) -0.0033(10) -0.0067(10) -0.0098(10)
N8 0.0554(15) 0.0583(17) 0.0399(13) 0.0118(11) -0.0141(11) -0.0314(13)
N9 0.0392(13) 0.0607(17) 0.0368(13) -0.0120(11) 0.0026(10) -0.0193(12)
N10 0.0350(11) 0.0340(12) 0.0364(12) -0.0086(9) -0.0007(9) -0.0082(9)

loop_
_atom_type_symbol
_atom_type_description
_atom_type_scat_dispersion_real
_atom_type_scat_dispersion_imag
_atom_type_scat_source
C C 0.0033 0.0016 'International Tables Vol C Tables 4.2.6.8 and 6.1.1.4'
H H 0.0000 0.0000 'International Tables Vol C Tables 4.2.6.8 and 6.1.1.4'
N N 0.0061 0.0033 'International Tables Vol C Tables 4.2.6.8 and 6.1.1.4'
O O 0.0106 0.0060 'International Tables Vol C Tables 4.2.6.8 and 6.1.1.4'
Na Na 0.0362 0.0249 'International Tables Vol C Tables 4.2.6.8 and 6.1.1.4'

loop_
_geom_angle_atom_site_label_1
_geom_angle_atom_site_label_2
_geom_angle_atom_site_label_3
_geom_angle
_geom_angle_site_symmetry_1
_geom_angle_site_symmetry_3
N6 O1A Na2 139.3(6) . 2_576
N6 O1A Na2 129.7(5) . .
Na2 O1A Na2 84.9(2) 2_576 .
O4 Na1 O4 88.93(7) . 2_675
O4 Na1 O2 107.01(8) . .
O4 Na1 O2 98.22(8) 2_675 .
O4 Na1 O5 90.32(7) . 2_576
O4 Na1 O5 179.18(8) 2_675 2_576
O2 Na1 O5 82.31(7) . 2_576
O4 Na1 N3 162.30(8) . .
O4 Na1 N3 98.40(8) 2_675 .
O2 Na1 N3 87.96(8) . .
O5 Na1 N3 82.23(7) 2_576 .
O4 Na1 O3 86.04(7) . .
O4 Na1 O3 92.48(7) 2_675 .
O2 Na1 O3 163.17(8) . .
O5 Na1 O3 87.14(7) 2_576 .
N3 Na1 O3 77.60(7) . .
O4 Na1 Na1 44.50(5) . 2_675
O4 Na1 Na1 44.43(5) 2_675 2_675
O2 Na1 Na1 107.77(7) . 2_675
O5 Na1 Na1 134.81(7) 2_576 2_675
N3 Na1 Na1 140.31(7) . 2_675
O3 Na1 Na1 88.97(6) . 2_675
O4 Na1 Na2 97.93(6) . 2_576
O4 Na1 Na2 136.30(6) 2_675 2_576
O2 Na1 Na2 120.24(6) . 2_576
O5 Na1 Na2 43.52(5) 2_576 2_576
N3 Na1 Na2 65.71(5) . 2_576
O3 Na1 Na2 45.58(5) . 2_576
Na1 Na1 Na2 127.11(5) 2_675 2_576
O5 Na2 O6 90.56(8) . .
O5 Na2 O6 172.86(9) . 2_576
O6 Na2 O6 82.61(8) . 2_576
O5 Na2 O3 86.16(7) . 2_576
O6 Na2 O3 176.28(8) . 2_576
O6 Na2 O3 100.73(8) 2_576 2_576
O5 Na2 N4 78.24(7) . 2_576
O6 Na2 N4 103.48(9) . 2_576
O6 Na2 N4 101.26(8) 2_576 2_576
O3 Na2 N4 77.58(7) 2_576 2_576
O5 Na2 N10 82.07(7) . .
O6 Na2 N10 96.58(8) . .
O6 Na2 N10 100.72(9) 2_576 .
O3 Na2 N10 81.25(7) 2_576 .
N4 Na2 N10 151.86(8) 2_576 .
O5 Na2 O1A 113.2(2) . 2_576
O6 Na2 O1A 58.2(2) . 2_576
O6 Na2 O1A 61.3(2) 2_576 2_576
O3 Na2 O1A 124.8(2) 2_576 2_576
N4 Na2 O1A 58.77(18) 2_576 2_576
N10 Na2 O1A 149.05(19) . 2_576
O5 Na2 O1A 120.4(2) . .
O6 Na2 O1A 60.9(2) . .
O6 Na2 O1A 57.72(19) 2_576 .
O3 Na2 O1A 119.5(2) 2_576 .
N4 Na2 O1A 153.48(18) 2_576 .
N10 Na2 O1A 54.61(17) . .
O1A Na2 O1A 95.1(2) 2_576 .
O5 Na2 Na1 43.33(5) . 2_576
O6 Na2 Na1 132.46(7) . 2_576
O6 Na2 Na1 142.70(7) 2_576 2_576
O3 Na2 Na1 44.76(5) 2_576 2_576
N4 Na2 Na1 63.12(5) 2_576 2_576
N10 Na2 Na1 88.78(6) . 2_576
O1A Na2 Na1 121.09(18) 2_576 2_576
O1A Na2 Na1 143.39(17) . 2_576
O5 Na2 Na2 131.88(7) . 2_576
O6 Na2 Na2 41.35(6) . 2_576
O6 Na2 Na2 41.26(6) 2_576 2_576
O3 Na2 Na2 141.96(7) 2_576 2_576
N4 Na2 Na2 106.57(6) 2_576 2_576
N10 Na2 Na2 101.54(6) . 2_576
O1A Na2 Na2 47.95(18) 2_576 2_576
O1A Na2 Na2 47.20(17) . 2_576
Na1 Na2 Na2 168.20(5) 2_576 2_576
N1 C1 N4 114.0(2) . .
N1 C1 N5 118.8(2) . .
N4 C1 N5 127.2(2) . .
N7 C2 N10 113.7(2) . .
N7 C2 N6 130.9(2) . .
N10 C2 N6 115.3(2) . .
H2A O2 H2B 111(4) . .
H2A O2 Na1 114(2) . .
H2B O2 Na1 105(3) . .
H3A O3 H3B 99(4) . .
H3A O3 Na1 138(3) . .
H3B O3 Na1 109(3) . .
H3A O3 Na2 108(3) . 2_576
H3B O3 Na2 113(3) . 2_576
Na1 O3 Na2 89.66(7) . 2_576
H4B O4 H4A 103(3) . .
H4B O4 Na1 103(3) . .
H4A O4 Na1 125(3) . .
H4B O4 Na1 134(3) . 2_675
H4A O4 Na1 104(2) . 2_675
Na1 O4 Na1 91.07(7) . 2_675
H5B O5 H5A 100(4) . .
H5B O5 Na1 109(3) . 2_576
H5A O5 Na1 111(2) . 2_576
H5B O5 Na2 111(3) . .
H5A O5 Na2 131(2) . .
Na1 O5 Na2 93.15(7) 2_576 .
H6A O6 H6B 100(4) . .
H6A O6 Na2 127(2) . .
H6B O6 Na2 117(3) . .
H6A O6 Na2 97(2) . 2_576
H6B O6 Na2 119(3) . 2_576
Na2 O6 Na2 97.39(8) . 2_576
C1 N1 N2 103.1(2) . .
N3 N2 N1 110.1(2) . .
N2 N3 N4 110.3(2) . .
N2 N3 Na1 133.34(16) . .
N4 N3 Na1 116.36(15) . .
C1 N4 N3 102.5(2) . .
C1 N4 Na2 141.95(16) . 2_576
N3 N4 Na2 114.24(15) . 2_576
N6 N5 O1 128.4(2) . .
N6 N5 C1 113.8(2) . .
O1 N5 C1 117.8(2) . .
O1A N6 N5 134.3(4) . .
O1A N6 C2 110.2(4) . .
N5 N6 C2 115.6(2) . .
C2 N7 N8 103.7(2) . .
N7 N8 N9 109.6(2) . .
N10 N9 N8 108.5(2) . .
N9 N10 C2 104.5(2) . .
N9 N10 Na2 126.57(16) . .
C2 N10 Na2 126.91(17) . .

loop_
_geom_bond_atom_site_label_1
_geom_bond_atom_site_label_2
_geom_bond_distance
_geom_bond_site_symmetry_2
O1 N5 1.273(3) .
O1A N6 1.235(8) .
O1A Na2 2.681(8) 2_576
O1A Na2 2.713(8) .
Na1 O4 2.389(2) .
Na1 O2 2.393(2) .
Na1 N3 2.457(2) .
Na1 O3 2.468(2) .
Na2 O5 2.417(2) .
Na2 O6 2.420(3) .
Na2 N10 2.613(2) .
C1 N1 1.331(3) .
C1 N4 1.335(3) .
C1 N5 1.416(3) .
C2 N7 1.312(3) .
C2 N10 1.328(3) .
C2 N6 1.451(3) .
O2 H2A 0.809(18) .
O2 H2B 0.840(19) .
O3 H3A 0.834(19) .
O3 H3B 0.839(19) .
O3 Na2 2.503(2) 2_576
O4 H4B 0.821(19) .
O4 H4A 0.842(19) .
O4 Na1 2.391(2) 2_675
O5 H5B 0.831(19) .
O5 H5A 0.838(18) .
O5 Na1 2.409(2) 2_576
O6 H6A 0.827(18) .
O6 H6B 0.845(19) .
O6 Na2 2.425(2) 2_576
N1 N2 1.332(3) .
N2 N3 1.315(3) .
N3 N4 1.339(3) .
N4 Na2 2.572(2) 2_576
N5 N6 1.251(3) .
N7 N8 1.332(3) .
N8 N9 1.346(4) .
N9 N10 1.318(3) .
